data_4336570
loop_
_publ_author_name
'Sivaraman Jagadeesan'
'Vimalkumar Balasubramanian'
'Patric Baumann'
'Markus Neuburger'
'Daniel H\"aussinger'
'Cornelia G. Palivan'

_publ_section_title
;
 Water-Soluble Co(III) Complexes of Substituted Phenanthrolines with Cell
 Selective Anticancer Activity
;
_journal_name_full 'Inorganic Chemistry'
_journal_page_first 12535
_journal_page_last 12544
_journal_paper_doi 10.1021/ic4016228
_journal_volume 52
_journal_year 2013
_chemical_formula_moiety 'C28 H24 Cl2 Co N4, F6 P, 0.5(C2 H3 N)'
_chemical_formula_sum 'C29 H25.5 Cl2 Co F6 N4.5 P'
_chemical_formula_weight 711.85
_space_group_IT_number 14
_symmetry_cell_setting monoclinic
_symmetry_space_group_name_Hall '-P 2ybc'
_symmetry_space_group_name_H-M 'P 1 21/c 1'
_atom_sites_solution_hydrogens difmap
_atom_sites_solution_primary direct
_cell_angle_alpha 90
_cell_angle_beta 99.546(3)
_cell_angle_gamma 90
_cell_formula_units_Z 4
_cell_length_a 13.8591(7)
_cell_length_b 15.7174(9)
_cell_length_c 13.3860(8)
_cell_measurement_reflns_used 8156
_cell_measurement_temperature 123
_cell_measurement_theta_max 30
_cell_measurement_theta_min 4
_cell_volume 2875.5(3)
_computing_cell_refinement 'Apex2 (Bruker AXS, 2006)'
_computing_data_collection 'Apex2 (Bruker AXS, 2006)'
_computing_data_reduction 'Apex2 (Bruker AXS, 2006)'
_computing_molecular_graphics 'CAMERON (Watkin et al., 1996)'
_computing_publication_material 'CRYSTALS (Betteridge et al., 2003)'
_computing_structure_refinement 'CRYSTALS (Betteridge et al., 2003)'
_computing_structure_solution 'SIR92 (Altomare et al., 1994)'
_diffrn_ambient_temperature 123
_diffrn_measured_fraction_theta_full 0.998
_diffrn_measured_fraction_theta_max 0.998
_diffrn_measurement_device Area
_diffrn_measurement_device_type 'Bruker Kappa Apex2'
_diffrn_measurement_method '\f & \w scans'
_diffrn_radiation_monochromator graphite
_diffrn_radiation_type 'Mo K\a'
_diffrn_radiation_wavelength 0.71073
_diffrn_reflns_av_R_equivalents 0.072
_diffrn_reflns_limit_h_max 20
_diffrn_reflns_limit_h_min -20
_diffrn_reflns_limit_k_max 23
_diffrn_reflns_limit_k_min -16
_diffrn_reflns_limit_l_max 20
_diffrn_reflns_limit_l_min -20
_diffrn_reflns_number 55256
_diffrn_reflns_theta_full 32.576
_diffrn_reflns_theta_max 32.576
_diffrn_reflns_theta_min 1.975
_diffrn_standards_number 0
_exptl_absorpt_coefficient_mu 0.907
_exptl_absorpt_correction_T_max 0.96
_exptl_absorpt_correction_T_min 0.90
_exptl_absorpt_correction_type multi-scan
_exptl_absorpt_process_details 'SADABS (Siemens, 1996)'
_exptl_crystal_colour brown
_exptl_crystal_density_diffrn 1.644
_exptl_crystal_description block
_exptl_crystal_F_000 1444
_exptl_crystal_size_max 0.260
_exptl_crystal_size_mid 0.120
_exptl_crystal_size_min 0.050
_refine_diff_density_max 0.75
_refine_diff_density_min -0.57
_refine_ls_extinction_method none
_refine_ls_goodness_of_fit_ref 1.1089
_refine_ls_hydrogen_treatment constr
_refine_ls_matrix_type full
_refine_ls_number_parameters 406
_refine_ls_number_reflns 6428
_refine_ls_number_restraints 0
_refine_ls_R_factor_all 0.0782
_refine_ls_R_factor_gt 0.0461
_refine_ls_shift/su_max 0.0013879
_refine_ls_shift/su_mean 0.0000396
_refine_ls_structure_factor_coef F
_refine_ls_weighting_details
;
 Method, part 1, Chebychev polynomial, (Watkin, 1994, Prince, 1982) 
 [weight] = 1.0/[A~0~*T~0~(x)+A~1~*T~1~(x) ... +A~n-1~]*T~n-1~(x)] 
 where A~i~ are the Chebychev coefficients listed below and x= Fcalc/Fmax 
 Method = Robust Weighting (Prince, 1982) 
 W = [weight] * [1-(deltaF/6*sigmaF)^2^]^2^ 
 A~i~ are: 
 0.502E-02 -0.264 -0.158 -0.992E-01 
;
_refine_ls_weighting_scheme calc
_refine_ls_wR_factor_all 0.0517
_refine_ls_wR_factor_gt 0.0321
_refine_ls_wR_factor_ref 0.0320
_reflns_limit_h_max 20
_reflns_limit_h_min -20
_reflns_limit_k_max 23
_reflns_limit_k_min 0
_reflns_limit_l_max 20
_reflns_limit_l_min 0
_reflns_number_gt 6928
_reflns_number_total 10443
_reflns_threshold_expression I>2.0\s(I)
_oxford_diffrn_Wilson_B_factor 0.00
_oxford_diffrn_Wilson_scale 0.00
_oxford_refine_ls_r_factor_ref 0.0426
_oxford_refine_ls_scale 0.11320(9)
_oxford_reflns_number_all 10423
_oxford_reflns_threshold_expression_ref I>3.0\s(I)
_cod_data_source_file ic4016228_si_003_2.cif
_cod_data_source_block 1
_cod_original_sg_symbol_H-M 'P 21/c'
_cod_original_formula_sum 'C29 H25.50 Cl2 Co1 F6 N4.50 P1'
_cod_database_code 4336570

loop_
_symmetry_equiv_pos_as_xyz
x,y,z
-x,-y,-z
-x,y+1/2,-z+1/2
x,-y+1/2,z+1/2

loop_
_atom_site_label
_atom_site_type_symbol
_atom_site_fract_x
_atom_site_fract_y
_atom_site_fract_z
_atom_site_U_iso_or_equiv
_atom_site_occupancy
_atom_site_adp_type
_atom_site_refinement_flags_posn
Co1 Co 0.17068(2) 0.683509(18) 0.46346(2) 0.0165 1.0000 Uani .
Cl1 Cl 0.12598(4) 0.55177(4) 0.41379(5) 0.0264 1.0000 Uani .
Cl2 Cl 0.09198(5) 0.74218(4) 0.32095(4) 0.0289 1.0000 Uani .
N1 N 0.24464(13) 0.63873(11) 0.58761(14) 0.0187 1.0000 Uani .
N2 N 0.29164(13) 0.66620(11) 0.41117(14) 0.0201 1.0000 Uani .
N3 N 0.20832(13) 0.79789(11) 0.51113(13) 0.0183 1.0000 Uani .
N4 N 0.05433(13) 0.70631(13) 0.52284(15) 0.0225 1.0000 Uani .
C1 C 0.21451(19) 0.62233(15) 0.67494(17) 0.0249 1.0000 Uani .
C2 C 0.2798(2) 0.59470(16) 0.75975(19) 0.0333 1.0000 Uani .
C3 C 0.3767(2) 0.58483(16) 0.7546(2) 0.0365 1.0000 Uani .
C4 C 0.41070(18) 0.59955(15) 0.6629(2) 0.0297 1.0000 Uani .
C5 C 0.33994(16) 0.62578(13) 0.58102(17) 0.0214 1.0000 Uani .
C6 C 0.36540(16) 0.63906(13) 0.48393(18) 0.0224 1.0000 Uani .
C7 C 0.46147(18) 0.62432(16) 0.4673(2) 0.0323 1.0000 Uani .
C8 C 0.4785(2) 0.63982(19) 0.3681(3) 0.0429 1.0000 Uani .
C9 C 0.4030(2) 0.66631(19) 0.2946(2) 0.0413 1.0000 Uani .
C10 C 0.3094(2) 0.67885(17) 0.31804(19) 0.0311 1.0000 Uani .
C11 C 0.51037(19) 0.58780(17) 0.6460(3) 0.0400 1.0000 Uani .
C12 C 0.53448(18) 0.59761(16) 0.5521(3) 0.0413 1.0000 Uani .
C13 C 0.5859(2) 0.5669(2) 0.7383(3) 0.0632 1.0000 Uani .
C14 C 0.6372(2) 0.5845(2) 0.5289(4) 0.0646 1.0000 Uani .
C15 C 0.29007(16) 0.84004(14) 0.50626(16) 0.0225 1.0000 Uani .
C16 C 0.30318(19) 0.92411(15) 0.53917(19) 0.0286 1.0000 Uani .
C17 C 0.2291(2) 0.96514(15) 0.57631(19) 0.0321 1.0000 Uani .
C18 C 0.14194(19) 0.92205(15) 0.58486(17) 0.0264 1.0000 Uani .
C19 C 0.13604(16) 0.83745(14) 0.55097(16) 0.0209 1.0000 Uani .
C20 C 0.05198(15) 0.78750(15) 0.55761(17) 0.0229 1.0000 Uani .
C21 C -0.02501(17) 0.8211(2) 0.60018(19) 0.0332 1.0000 Uani .
C22 C -0.10383(18) 0.7656(2) 0.6056(2) 0.0454 1.0000 Uani .
C23 C -0.10047(18) 0.6835(2) 0.5714(2) 0.0451 1.0000 Uani .
C24 C -0.02070(17) 0.65488(19) 0.5294(2) 0.0333 1.0000 Uani .
C25 C 0.0606(2) 0.95738(18) 0.62631(19) 0.0357 1.0000 Uani .
C26 C -0.0182(2) 0.9086(2) 0.6362(2) 0.0399 1.0000 Uani .
C27 C 0.0698(3) 1.04902(19) 0.6608(3) 0.0503 1.0000 Uani .
C28 C -0.0990(2) 0.9412(3) 0.6890(3) 0.0712 1.0000 Uani .
H11 H 0.1476 0.6300 0.6794 0.0306 1.0000 Uiso R
H21 H 0.2573 0.5842 0.8206 0.0400 1.0000 Uiso R
H31 H 0.4195 0.5689 0.8130 0.0444 1.0000 Uiso R
H81 H 0.5415 0.6325 0.3521 0.0507 1.0000 Uiso R
H91 H 0.4130 0.6757 0.2288 0.0498 1.0000 Uiso R
H101 H 0.2578 0.6965 0.2680 0.0370 1.0000 Uiso R
H131 H 0.6463 0.5555 0.7148 0.0950 1.0000 Uiso R
H132 H 0.5661 0.5173 0.7718 0.0948 1.0000 Uiso R
H133 H 0.5926 0.6134 0.7842 0.0949 1.0000 Uiso R
H141 H 0.6761 0.5529 0.5831 0.0970 1.0000 Uiso R
H142 H 0.6355 0.5530 0.4666 0.0967 1.0000 Uiso R
H143 H 0.6684 0.6392 0.5223 0.0968 1.0000 Uiso R
H151 H 0.3390 0.8129 0.4803 0.0267 1.0000 Uiso R
H161 H 0.3615 0.9512 0.5355 0.0342 1.0000 Uiso R
H171 H 0.2376 1.0221 0.5961 0.0388 1.0000 Uiso R
H221 H -0.1582 0.7849 0.6319 0.0546 1.0000 Uiso R
H231 H -0.1522 0.6473 0.5753 0.0540 1.0000 Uiso R
H241 H -0.0189 0.5999 0.5049 0.0397 1.0000 Uiso R
H271 H 0.1131 1.0542 0.7232 0.0749 1.0000 Uiso R
H272 H 0.0071 1.0705 0.6696 0.0755 1.0000 Uiso R
H273 H 0.0933 1.0842 0.6116 0.0747 1.0000 Uiso R
H281 H -0.0907 0.9192 0.7565 0.1071 1.0000 Uiso R
H282 H -0.0949 1.0009 0.6934 0.1072 1.0000 Uiso R
H283 H -0.1610 0.9261 0.6536 0.1070 1.0000 Uiso R
P1 P 0.59512(5) 0.84548(4) 0.56618(6) 0.0313 1.0000 Uani .
F1 F 0.5803(2) 0.90465(16) 0.6565(2) 0.0935 1.0000 Uani .
F2 F 0.52969(16) 0.90850(16) 0.4899(2) 0.0747 1.0000 Uani .
F3 F 0.6047(2) 0.78550(16) 0.47290(19) 0.0807 1.0000 Uani .
F4 F 0.66105(14) 0.78065(15) 0.63727(18) 0.0680 1.0000 Uani .
F5 F 0.68895(16) 0.89654(16) 0.5485(2) 0.0829 1.0000 Uani .
F6 F 0.50097(13) 0.79337(12) 0.58456(16) 0.0473 1.0000 Uani .
N5 N 0.7577(6) 0.9039(5) 0.8573(5) 0.0718 0.5000 Uani .
C29 C 0.7745(5) 0.8336(5) 0.8506(5) 0.0499 0.5000 Uani .
C30 C 0.7965(6) 0.7432(5) 0.8414(5) 0.0537 0.5000 Uani .
H301 H 0.7714 0.7111 0.8930 0.0810 0.5000 Uiso R
H302 H 0.8665 0.7345 0.8487 0.0812 0.5000 Uiso R
H303 H 0.7654 0.7224 0.7762 0.0812 0.5000 Uiso R

loop_
_atom_site_aniso_label
_atom_site_aniso_U_11
_atom_site_aniso_U_22
_atom_site_aniso_U_33
_atom_site_aniso_U_23
_atom_site_aniso_U_13
_atom_site_aniso_U_12
Co1 0.01656(11) 0.01571(11) 0.01627(11) -0.00028(11) 0.00022(8) -0.00013(10)
Cl1 0.0286(3) 0.0198(2) 0.0297(3) -0.0047(2) 0.0014(2) -0.0053(2)
Cl2 0.0342(3) 0.0282(3) 0.0205(2) 0.0021(2) -0.0067(2) 0.0013(2)
N1 0.0197(8) 0.0148(7) 0.0203(8) -0.0001(6) -0.0003(6) 0.0009(6)
N2 0.0221(8) 0.0176(8) 0.0213(8) -0.0041(6) 0.0057(6) -0.0018(6)
N3 0.0211(8) 0.0157(8) 0.0171(7) 0.0004(6) 0.0002(6) -0.0002(6)
N4 0.0162(8) 0.0256(9) 0.0247(9) -0.0013(7) 0.0002(6) 0.0006(7)
C1 0.0338(12) 0.0215(10) 0.0191(10) 0.0016(8) 0.0032(8) -0.0040(9)
C2 0.0534(16) 0.0241(11) 0.0188(10) 0.0022(9) -0.0049(10) -0.0080(11)
C3 0.0522(16) 0.0170(10) 0.0313(13) 0.0029(9) -0.0198(11) -0.0014(10)
C4 0.0277(11) 0.0161(9) 0.0394(13) -0.0034(9) -0.0117(10) 0.0033(8)
C5 0.0206(9) 0.0136(8) 0.0282(11) -0.0022(8) -0.0017(8) 0.0012(7)
C6 0.0181(9) 0.0167(9) 0.0325(11) -0.0058(8) 0.0041(8) -0.0002(7)
C7 0.0205(10) 0.0220(11) 0.0565(17) -0.0165(11) 0.0124(10) -0.0018(8)
C8 0.0312(13) 0.0363(14) 0.067(2) -0.0266(14) 0.0265(14) -0.0112(11)
C9 0.0493(16) 0.0375(15) 0.0454(16) -0.0172(12) 0.0323(14) -0.0153(12)
C10 0.0409(13) 0.0274(11) 0.0273(11) -0.0080(10) 0.0123(10) -0.0078(11)
C11 0.0238(11) 0.0211(11) 0.067(2) -0.0083(12) -0.0158(12) 0.0035(9)
C12 0.0161(10) 0.0207(11) 0.084(2) -0.0170(13) -0.0015(12) 0.0016(8)
C13 0.0414(17) 0.0407(18) 0.091(3) -0.0124(18) -0.0390(18) 0.0121(14)
C14 0.0177(12) 0.0377(16) 0.136(4) -0.033(2) 0.0063(16) 0.0006(11)
C15 0.0245(10) 0.0210(9) 0.0210(10) 0.0023(8) 0.0009(8) -0.0020(8)
C16 0.0374(13) 0.0196(10) 0.0265(11) -0.0007(9) -0.0019(10) -0.0077(9)
C17 0.0537(16) 0.0160(10) 0.0230(11) -0.0029(8) -0.0041(10) 0.0000(10)
C18 0.0370(12) 0.0200(10) 0.0192(10) -0.0009(8) -0.0044(9) 0.0076(9)
C19 0.0242(9) 0.0205(9) 0.0161(9) -0.0016(7) -0.0024(7) 0.0065(8)
C20 0.0176(9) 0.0278(10) 0.0212(10) -0.0017(8) -0.0031(7) 0.0071(8)
C21 0.0207(10) 0.0495(16) 0.0272(11) -0.0087(12) -0.0025(8) 0.0115(11)
C22 0.0157(10) 0.074(2) 0.0460(17) -0.0158(16) 0.0045(10) 0.0068(12)
C23 0.0162(10) 0.067(2) 0.0532(18) -0.0105(17) 0.0077(10) -0.0071(12)
C24 0.0191(10) 0.0396(14) 0.0404(14) -0.0056(11) 0.0021(9) -0.0063(10)
C25 0.0477(15) 0.0312(13) 0.0241(11) -0.0070(10) -0.0066(10) 0.0214(12)
C26 0.0306(13) 0.0524(17) 0.0321(13) -0.0143(12) -0.0083(10) 0.0235(12)
C27 0.078(2) 0.0306(14) 0.0401(16) -0.0066(12) 0.0024(15) 0.0266(15)
C28 0.0324(16) 0.099(3) 0.078(3) -0.051(3) -0.0014(16) 0.0256(18)
P1 0.0254(3) 0.0213(3) 0.0457(4) 0.0003(3) 0.0013(3) -0.0035(2)
F1 0.142(3) 0.0560(15) 0.0857(19) -0.0429(14) 0.0295(18) -0.0228(16)
F2 0.0493(13) 0.0769(16) 0.0924(18) 0.0379(14) -0.0039(12) 0.0111(12)
F3 0.116(2) 0.0659(16) 0.0730(16) -0.0178(13) 0.0548(15) -0.0109(15)
F4 0.0369(10) 0.0690(15) 0.0948(18) 0.0442(13) 0.0013(10) 0.0062(10)
F5 0.0423(11) 0.0652(15) 0.136(2) 0.0504(15) -0.0010(13) -0.0239(10)
F6 0.0343(9) 0.0382(9) 0.0722(13) -0.0050(9) 0.0176(8) -0.0067(7)
N5 0.090(5) 0.073(5) 0.050(4) 0.019(4) 0.007(4) 0.021(4)
C29 0.056(4) 0.053(4) 0.039(3) 0.014(3) 0.004(3) 0.008(3)
C30 0.066(5) 0.055(4) 0.038(3) 0.000(3) 0.002(3) 0.010(4)

loop_
_atom_type_symbol
_atom_type_scat_dispersion_real
_atom_type_scat_dispersion_imag
_atom_type_scat_Cromer_Mann_a1
_atom_type_scat_Cromer_Mann_b1
_atom_type_scat_Cromer_Mann_a2
_atom_type_scat_Cromer_Mann_b2
_atom_type_scat_Cromer_Mann_a3
_atom_type_scat_Cromer_Mann_b3
_atom_type_scat_Cromer_Mann_a4
_atom_type_scat_Cromer_Mann_b4
_atom_type_scat_Cromer_Mann_c
_atom_type_scat_source
C 0.0033 0.0016 2.3100 20.8439 1.0200 10.2075 1.5886 0.5687 0.8650 51.6512 0.2156 'International Tables Vol C 4.2.6.8 and 6.1.1.4'
H 0.0000 0.0000 0.4930 10.5109 0.3229 26.1257 0.1402 3.1424 0.0408 57.7998 0.0030 'International Tables Vol C 4.2.6.8 and 6.1.1.4'
N 0.0061 0.0033 12.2126 0.0057 3.1322 9.8933 2.0125 28.9975 1.1663 0.5826 -11.5290 'International Tables Vol C 4.2.6.8 and 6.1.1.4'
O 0.0106 0.0060 3.0485 13.2771 2.2868 5.7011 1.5463 0.3239 0.8670 32.9089 0.2508 'International Tables Vol C 4.2.6.8 and 6.1.1.4'
F 0.0171 0.0103 3.5392 10.2825 2.6412 4.2944 1.5170 0.2615 1.0243 26.1476 0.2776 'International Tables Vol C 4.2.6.8 and 6.1.1.4'
P 0.1023 0.0942 6.4345 1.9067 4.1791 27.1570 1.7800 0.5260 1.4908 68.1645 1.1149 'International Tables Vol C 4.2.6.8 and 6.1.1.4'
Cl 0.1484 0.1585 11.4604 0.0104 7.1964 1.1662 6.2556 18.5194 1.6455 47.7784 -9.5574 'International Tables Vol C 4.2.6.8 and 6.1.1.4'
Co 0.3494 0.9721 12.2841 4.2791 7.3409 0.2784 4.0034 13.5359 2.3488 71.1692 1.0118 'International Tables Vol C 4.2.6.8 and 6.1.1.4'

loop_
_geom_angle_atom_site_label_1
_geom_angle_atom_site_label_2
_geom_angle_atom_site_label_3
_geom_angle
_geom_angle_publ_flag
Cl1 Co1 Cl2 93.24(2) yes
Cl1 Co1 N1 89.99(5) yes
Cl2 Co1 N1 176.34(6) yes
Cl1 Co1 N2 88.63(6) yes
Cl2 Co1 N2 94.50(6) yes
N1 Co1 N2 83.83(8) yes
Cl1 Co1 N3 178.11(6) yes
Cl2 Co1 N3 88.00(5) yes
N1 Co1 N3 88.83(7) yes
N2 Co1 N3 92.70(8) yes
Cl1 Co1 N4 94.86(6) yes
Cl2 Co1 N4 87.27(6) yes
N1 Co1 N4 94.19(8) yes
N2 Co1 N4 175.99(8) yes
N3 Co1 N4 83.76(8) yes
Co1 N1 C1 128.80(16) yes
Co1 N1 C5 112.48(15) yes
C1 N1 C5 118.69(19) yes
Co1 N2 C6 112.21(15) yes
Co1 N2 C10 128.70(17) yes
C6 N2 C10 119.1(2) yes
Co1 N3 C15 129.07(16) yes
Co1 N3 C19 112.04(14) yes
C15 N3 C19 118.85(19) yes
Co1 N4 C20 112.40(15) yes
Co1 N4 C24 128.65(18) yes
C20 N4 C24 118.9(2) yes
N1 C1 C2 121.2(2) yes
N1 C1 H11 118.9 no
C2 C1 H11 119.8 no
C1 C2 C3 120.3(3) yes
C1 C2 H21 119.9 no
C3 C2 H21 119.8 no
C2 C3 C4 120.0(2) yes
C2 C3 H31 118.8 no
C4 C3 H31 121.2 no
C3 C4 C5 116.0(2) yes
C3 C4 C11 125.6(2) yes
C5 C4 C11 118.4(3) yes
C4 C5 N1 123.7(2) yes
C4 C5 C6 120.7(2) yes
N1 C5 C6 115.57(19) yes
C5 C6 N2 115.55(19) yes
C5 C6 C7 120.5(2) yes
N2 C6 C7 123.9(2) yes
C6 C7 C8 115.6(3) yes
C6 C7 C12 118.6(3) yes
C8 C7 C12 125.7(3) yes
C7 C8 C9 120.0(2) yes
C7 C8 H81 120.0 no
C9 C8 H81 120.0 no
C8 C9 C10 120.4(3) yes
C8 C9 H91 120.8 no
C10 C9 H91 118.8 no
C9 C10 N2 121.0(3) yes
C9 C10 H101 120.5 no
N2 C10 H101 118.5 no
C4 C11 C12 121.1(2) yes
C4 C11 C13 116.6(3) yes
C12 C11 C13 122.3(3) yes
C7 C12 C11 120.6(2) yes
C7 C12 C14 115.7(3) yes
C11 C12 C14 123.7(3) yes
C11 C13 H131 107.2 no
C11 C13 H132 110.2 no
H131 C13 H132 109.5 no
C11 C13 H133 109.9 no
H131 C13 H133 111.0 no
H132 C13 H133 109.1 no
C12 C14 H141 110.0 no
C12 C14 H142 110.9 no
H141 C14 H142 108.3 no
C12 C14 H143 110.2 no
H141 C14 H143 108.7 no
H142 C14 H143 108.8 no
N3 C15 C16 121.8(2) yes
N3 C15 H151 118.6 no
C16 C15 H151 119.6 no
C15 C16 C17 119.5(2) yes
C15 C16 H161 119.3 no
C17 C16 H161 121.2 no
C16 C17 C18 120.5(2) yes
C16 C17 H171 119.0 no
C18 C17 H171 120.5 no
C17 C18 C19 115.8(2) yes
C17 C18 C25 125.5(2) yes
C19 C18 C25 118.7(2) yes
C18 C19 N3 123.5(2) yes
C18 C19 C20 120.6(2) yes
N3 C19 C20 115.90(19) yes
C19 C20 N4 115.52(19) yes
C19 C20 C21 120.5(2) yes
N4 C20 C21 124.0(2) yes
C20 C21 C22 116.0(3) yes
C20 C21 C26 118.8(3) yes
C22 C21 C26 125.2(3) yes
C21 C22 C23 119.7(2) yes
C21 C22 H221 119.9 no
C23 C22 H221 120.4 no
C22 C23 C24 120.7(3) yes
C22 C23 H231 119.4 no
C24 C23 H231 119.8 no
C23 C24 N4 120.7(3) yes
C23 C24 H241 120.9 no
N4 C24 H241 118.4 no
C18 C25 C26 120.7(2) yes
C18 C25 C27 116.9(3) yes
C26 C25 C27 122.4(3) yes
C21 C26 C25 120.7(2) yes
C21 C26 C28 117.6(3) yes
C25 C26 C28 121.7(3) yes
C25 C27 H271 111.1 no
C25 C27 H272 110.0 no
H271 C27 H272 108.4 no
C25 C27 H273 111.2 no
H271 C27 H273 108.6 no
H272 C27 H273 107.5 no
C26 C28 H281 109.8 no
C26 C28 H282 109.0 no
H281 C28 H282 107.7 no
C26 C28 H283 111.5 no
H281 C28 H283 109.9 no
H282 C28 H283 108.8 no
F1 P1 F2 89.52(17) yes
F1 P1 F3 177.26(17) yes
F2 P1 F3 88.75(15) yes
F1 P1 F4 93.15(16) yes
F2 P1 F4 177.31(16) yes
F3 P1 F4 88.59(15) yes
F1 P1 F5 91.75(16) yes
F2 P1 F5 89.06(12) yes
F3 P1 F5 90.35(16) yes
F4 P1 F5 90.54(12) yes
F1 P1 F6 88.29(14) yes
F2 P1 F6 91.43(12) yes
F3 P1 F6 89.63(12) yes
F4 P1 F6 88.97(11) yes
F5 P1 F6 179.51(12) yes
N5 C29 C30 179.6(8) yes
C29 C30 H301 110.0 no
C29 C30 H302 110.3 no
H301 C30 H302 109.2 no
C29 C30 H303 109.6 no
H301 C30 H303 108.1 no
H302 C30 H303 109.5 no

loop_
_geom_bond_atom_site_label_1
_geom_bond_atom_site_label_2
_geom_bond_distance
_geom_bond_publ_flag
Co1 Cl1 2.2308(6) yes
Co1 Cl2 2.2337(6) yes
Co1 N1 1.9346(18) yes
Co1 N2 1.9399(18) yes
Co1 N3 1.9496(17) yes
Co1 N4 1.9456(19) yes
N1 C1 1.330(3) yes
N1 C5 1.354(3) yes
N2 C6 1.358(3) yes
N2 C10 1.325(3) yes
N3 C15 1.323(3) yes
N3 C19 1.361(3) yes
N4 C20 1.361(3) yes
N4 C24 1.332(3) yes
C1 C2 1.398(3) yes
C1 H11 0.947 no
C2 C3 1.365(4) yes
C2 H21 0.933 no
C3 C4 1.405(4) yes
C3 H31 0.933 no
C4 C5 1.406(3) yes
C4 C11 1.448(4) yes
C5 C6 1.418(3) yes
C6 C7 1.405(3) yes
C7 C8 1.408(4) yes
C7 C12 1.452(4) yes
C8 C9 1.376(5) yes
C8 H81 0.941 no
C9 C10 1.397(4) yes
C9 H91 0.925 no
C10 H101 0.937 no
C11 C12 1.361(5) yes
C11 C13 1.517(4) yes
C12 C14 1.520(4) yes
C13 H131 0.959 no
C13 H132 0.962 no
C13 H133 0.950 no
C14 H141 0.967 no
C14 H142 0.966 no
C14 H143 0.973 no
C15 C16 1.395(3) yes
C15 H151 0.917 no
C16 C17 1.373(4) yes
C16 H161 0.921 no
C17 C18 1.406(4) yes
C17 H171 0.936 no
C18 C19 1.403(3) yes
C18 C25 1.447(4) yes
C19 C20 1.420(3) yes
C20 C21 1.394(3) yes
C21 C22 1.410(4) yes
C21 C26 1.455(4) yes
C22 C23 1.371(5) yes
C22 H221 0.933 no
C23 C24 1.395(4) yes
C23 H231 0.924 no
C24 H241 0.927 no
C25 C26 1.359(5) yes
C25 C27 1.511(4) yes
C26 C28 1.509(4) yes
C27 H271 0.948 no
C27 H272 0.957 no
C27 H273 0.957 no
C28 H281 0.957 no
C28 H282 0.943 no
C28 H283 0.941 no
P1 F1 1.566(2) yes
P1 F2 1.593(2) yes
P1 F3 1.587(2) yes
P1 F4 1.578(2) yes
P1 F5 1.579(2) yes
P1 F6 1.5938(18) yes
N5 C29 1.137(10) yes
C29 C30 1.463(10) yes
C30 H301 0.965 no
C30 H302 0.967 no
C30 H303 0.964 no
